data_7133432
loop_
_publ_author_name
'Zhang, Jinhui'
'Mao, Lihua'
'Liu, Chao'
'Tan, Xiangwen'
'Wu, Jiahao'
'Wei, Xuefeng'
'Wu, Wanqing'
'Jiang, Huanfeng'

_publ_section_title
;
 Palladium-catalyzed 1,1-aminoxylation of 3-butenoic acid with
 2-alkynylanilines.
;
_journal_issue 70
_journal_name_full 'Chemical communications (Cambridge, England)'
_journal_page_first 9404
_journal_page_last 9407
_journal_paper_doi 10.1039/d4cc03099k
_journal_volume 60
_journal_year 2024
_chemical_formula_moiety 'C18 H14 F N O2'
_chemical_formula_sum 'C18 H14 F N O2'
_chemical_formula_weight 295.30
_space_group_crystal_system triclinic
_space_group_IT_number 2
_space_group_name_Hall '-P 1'
_space_group_name_H-M_alt 'P -1'
_atom_sites_solution_hydrogens geom
_atom_sites_solution_primary dual
_audit_creation_date 2022-10-22
_audit_creation_method
;
Olex2 1.2
(compiled 2018.05.29 svn.r3508 for OlexSys, GUI svn.r5506)
;
_audit_update_record
;
2024-03-01 deposited with the CCDC.	2024-07-29 downloaded from the CCDC.
;
_cell_angle_alpha 104.289(2)
_cell_angle_beta 110.312(2)
_cell_angle_gamma 107.388(2)
_cell_formula_units_Z 2
_cell_length_a 9.2770(6)
_cell_length_b 9.5602(6)
_cell_length_c 9.7665(6)
_cell_measurement_reflns_used 2054
_cell_measurement_temperature 170
_cell_measurement_theta_max 25.185
_cell_measurement_theta_min 2.584
_cell_volume 713.26(8)
_computing_cell_refinement 'SAINT V8.40A (?, 2016)'
_computing_data_reduction 'SAINT V8.40A (?, 2016)'
_computing_molecular_graphics 'Olex2 (Dolomanov et al., 2009)'
_computing_publication_material 'Olex2 (Dolomanov et al., 2009)'
_computing_structure_refinement 'ShelXL (Sheldrick, 2015)'
_computing_structure_solution 'ShelXT (Sheldrick, 2015)'
_diffrn_ambient_temperature 170.0
_diffrn_measured_fraction_theta_full 0.992
_diffrn_measured_fraction_theta_max 0.986
_diffrn_measurement_device_type 'Bruker D8 VENTURE'
_diffrn_measurement_method '\f and \w scans'
_diffrn_radiation_type MoK\a
_diffrn_radiation_wavelength 0.71073
_diffrn_reflns_av_R_equivalents 0.0626
_diffrn_reflns_av_unetI/netI 0.0806
_diffrn_reflns_Laue_measured_fraction_full 0.992
_diffrn_reflns_Laue_measured_fraction_max 0.986
_diffrn_reflns_limit_h_max 11
_diffrn_reflns_limit_h_min -12
_diffrn_reflns_limit_k_max 11
_diffrn_reflns_limit_k_min -12
_diffrn_reflns_limit_l_max 12
_diffrn_reflns_limit_l_min -12
_diffrn_reflns_number 8815
_diffrn_reflns_point_group_measured_fraction_full 0.992
_diffrn_reflns_point_group_measured_fraction_max 0.986
_diffrn_reflns_theta_full 25.242
_diffrn_reflns_theta_max 27.509
_diffrn_reflns_theta_min 2.584
_diffrn_standards_number 0
_exptl_absorpt_coefficient_mu 0.099
_exptl_absorpt_correction_T_max 0.9281
_exptl_absorpt_correction_T_min 0.7302
_exptl_absorpt_correction_type multi-scan
_exptl_absorpt_process_details
'SADABS-2016/2 (Bruker,2016/2) was used for absorption correction. wR2(int) was 0.1628 before and 0.0604 after correction. The Ratio of minimum to maximum transmission is 0.7868. The \l/2 correction factor is Not present.'
_exptl_crystal_colour colourless
_exptl_crystal_colour_primary colourless
_exptl_crystal_density_diffrn 1.375
_exptl_crystal_description block
_exptl_crystal_F_000 308
_exptl_crystal_size_max 0.12
_exptl_crystal_size_mid 0.08
_exptl_crystal_size_min 0.05
_refine_diff_density_max 0.179
_refine_diff_density_min -0.240
_refine_diff_density_rms 0.048
_refine_ls_extinction_method none
_refine_ls_goodness_of_fit_ref 1.050
_refine_ls_hydrogen_treatment constr
_refine_ls_matrix_type full
_refine_ls_number_parameters 199
_refine_ls_number_reflns 3229
_refine_ls_number_restraints 0
_refine_ls_restrained_S_all 1.050
_refine_ls_R_factor_all 0.1178
_refine_ls_R_factor_gt 0.0529
_refine_ls_shift/su_max 0.000
_refine_ls_shift/su_mean 0.000
_refine_ls_structure_factor_coef Fsqd
_refine_ls_weighting_details 'w=1/[\s^2^(Fo^2^)+(0.0358P)^2^+0.1896P] where P=(Fo^2^+2Fc^2^)/3'
_refine_ls_weighting_scheme calc
_refine_ls_wR_factor_gt 0.1009
_refine_ls_wR_factor_ref 0.1309
_reflns_Friedel_coverage 0.000
_reflns_number_gt 1888
_reflns_number_total 3229
_reflns_threshold_expression 'I > 2\s(I)'
_cod_data_source_file d4cc03099k2.cif
_cod_data_source_block zj1018_0m
_cod_depositor_comments 'Adding full bibliography for 7133432.cif.'
_cod_database_code 7133432
_shelx_shelxl_version_number 2018/3
_shelx_space_group_comment
;
The symmetry employed for this shelxl refinement is uniquely defined
by the following loop, which should always be used as a source of
symmetry information in preference to the above space-group names.
They are only intended as comments.
;
_shelx_estimated_absorpt_t_max 0.995
_shelx_estimated_absorpt_t_min 0.988
_olex2_refinement_description
;
1. Fixed Uiso
 At 1.2 times of:
  All C(H) groups, All C(H,H) groups
2.a Ternary CH refined with riding coordinates:
 C4(H4)
2.b Secondary CH2 refined with riding coordinates:
 C3(H3A,H3B), C2(H2A,H2B)
2.c Aromatic/amide H refined with riding coordinates:
 C9(H9), C5(H5), C18(H18), C8(H8), C12(H12), C6(H6), C14(H14), C16(H16),
 C15(H15)
;
_olex2_submission_special_instructions 'No special instructions were received'

loop_
_space_group_symop_operation_xyz
'x, y, z'
'-x, -y, -z'

loop_
_atom_site_label
_atom_site_type_symbol
_atom_site_fract_x
_atom_site_fract_y
_atom_site_fract_z
_atom_site_U_iso_or_equiv
_atom_site_adp_type
_atom_site_occupancy
_atom_site_site_symmetry_order
_atom_site_calc_flag
_atom_site_refinement_flags_posn
_atom_site_refinement_flags_adp
_atom_site_refinement_flags_occupancy
_atom_site_disorder_assembly
_atom_site_disorder_group
O1 O 0.63346(18) 0.58846(16) 0.23119(16) 0.0371(4) Uani 1 1 d . . . . .
F1 F 0.22074(17) -0.23241(16) 0.18325(17) 0.0620(4) Uani 1 1 d . . . . .
O2 O 0.6319(2) 0.71645(18) 0.06985(18) 0.0573(5) Uani 1 1 d . . . . .
N1 N 0.7491(2) 0.5042(2) 0.43343(19) 0.0340(4) Uani 1 1 d . . . . .
C4 C 0.6896(3) 0.4681(2) 0.2669(2) 0.0340(5) Uani 1 1 d . . . . .
H4 H 0.591093 0.361021 0.206145 0.041 Uiso 1 1 calc R . . . .
C17 C 0.8653(3) 0.6548(2) 0.5531(2) 0.0343(5) Uani 1 1 d . . . . .
C9 C 0.4189(3) 0.1817(3) 0.4470(3) 0.0415(6) Uani 1 1 d . . . . .
H9 H 0.404155 0.250464 0.524421 0.050 Uiso 1 1 calc R . . . .
C10 C 0.5511(3) 0.2433(2) 0.4118(2) 0.0344(5) Uani 1 1 d . . . . .
C5 C 0.5706(3) 0.1393(3) 0.2991(3) 0.0393(5) Uani 1 1 d . . . . .
H5 H 0.661295 0.178939 0.274571 0.047 Uiso 1 1 calc R . . . .
C1 C 0.6785(3) 0.6285(3) 0.1238(2) 0.0415(6) Uani 1 1 d . . . . .
C11 C 0.6702(3) 0.4120(2) 0.5001(2) 0.0352(5) Uani 1 1 d . . . . .
C13 C 0.8575(3) 0.6553(3) 0.6938(2) 0.0407(6) Uani 1 1 d . . . . .
C18 C 0.9709(3) 0.7881(3) 0.5463(3) 0.0417(6) Uani 1 1 d . . . . .
H18 H 0.971968 0.787445 0.449207 0.050 Uiso 1 1 calc R . . . .
C3 C 0.8213(3) 0.4717(3) 0.2069(3) 0.0452(6) Uani 1 1 d . . . . .
H3A H 0.937683 0.537147 0.294497 0.054 Uiso 1 1 calc R . . . .
H3B H 0.809703 0.362778 0.156858 0.054 Uiso 1 1 calc R . . . .
C8 C 0.3080(3) 0.0213(3) 0.3708(3) 0.0468(6) Uani 1 1 d . . . . .
H8 H 0.218376 -0.020661 0.395828 0.056 Uiso 1 1 calc R . . . .
C7 C 0.3310(3) -0.0748(3) 0.2590(3) 0.0444(6) Uani 1 1 d . . . . .
C12 C 0.7353(3) 0.5018(3) 0.6576(2) 0.0435(6) Uani 1 1 d . . . . .
H12 H 0.704440 0.467690 0.730901 0.052 Uiso 1 1 calc R . . . .
C6 C 0.4599(3) -0.0212(3) 0.2217(3) 0.0440(6) Uani 1 1 d . . . . .
H6 H 0.473833 -0.091742 0.144984 0.053 Uiso 1 1 calc R . . . .
C14 C 0.9646(3) 0.7927(3) 0.8335(3) 0.0524(7) Uani 1 1 d . . . . .
H14 H 0.962638 0.795068 0.930667 0.063 Uiso 1 1 calc R . . . .
C2 C 0.7817(3) 0.5458(3) 0.0863(3) 0.0545(7) Uani 1 1 d . . . . .
H2A H 0.887459 0.622700 0.096168 0.065 Uiso 1 1 calc R . . . .
H2B H 0.716765 0.462919 -0.022925 0.065 Uiso 1 1 calc R . . . .
C16 C 1.0747(3) 0.9220(3) 0.6863(3) 0.0479(6) Uani 1 1 d . . . . .
H16 H 1.149006 1.014491 0.685206 0.058 Uiso 1 1 calc R . . . .
C15 C 1.0724(3) 0.9238(3) 0.8284(3) 0.0529(7) Uani 1 1 d . . . . .
H15 H 1.146214 1.016633 0.922896 0.063 Uiso 1 1 calc R . . . .

loop_
_atom_site_aniso_label
_atom_site_aniso_U_11
_atom_site_aniso_U_22
_atom_site_aniso_U_33
_atom_site_aniso_U_23
_atom_site_aniso_U_13
_atom_site_aniso_U_12
O1 0.0421(9) 0.0347(8) 0.0304(8) 0.0108(7) 0.0129(7) 0.0168(7)
F1 0.0524(9) 0.0416(8) 0.0685(10) 0.0214(7) 0.0138(7) 0.0069(7)
O2 0.0691(12) 0.0367(10) 0.0366(9) 0.0151(8) 0.0040(8) 0.0084(9)
N1 0.0353(10) 0.0328(10) 0.0264(9) 0.0074(8) 0.0104(8) 0.0128(8)
C4 0.0389(12) 0.0334(12) 0.0266(11) 0.0094(9) 0.0122(9) 0.0164(10)
C17 0.0343(12) 0.0337(12) 0.0295(11) 0.0088(10) 0.0081(9) 0.0182(10)
C9 0.0420(13) 0.0499(15) 0.0435(13) 0.0239(12) 0.0209(11) 0.0268(12)
C10 0.0369(12) 0.0377(13) 0.0332(12) 0.0174(10) 0.0136(10) 0.0213(10)
C5 0.0408(13) 0.0384(13) 0.0404(13) 0.0147(11) 0.0197(11) 0.0182(11)
C1 0.0427(13) 0.0316(12) 0.0244(11) 0.0055(10) 0.0051(10) -0.0003(10)
C11 0.0401(13) 0.0382(12) 0.0334(12) 0.0177(10) 0.0159(10) 0.0224(10)
C13 0.0507(14) 0.0394(13) 0.0290(12) 0.0112(11) 0.0101(10) 0.0265(11)
C18 0.0368(13) 0.0406(14) 0.0363(12) 0.0072(11) 0.0116(10) 0.0148(11)
C3 0.0477(14) 0.0452(14) 0.0406(13) 0.0098(11) 0.0231(11) 0.0192(11)
C8 0.0377(13) 0.0544(16) 0.0569(15) 0.0317(13) 0.0219(12) 0.0218(12)
C7 0.0392(14) 0.0338(13) 0.0483(14) 0.0182(12) 0.0091(11) 0.0117(11)
C12 0.0621(16) 0.0459(14) 0.0309(12) 0.0187(11) 0.0213(11) 0.0302(13)
C6 0.0487(14) 0.0398(14) 0.0427(13) 0.0145(11) 0.0192(11) 0.0210(12)
C14 0.0694(17) 0.0483(16) 0.0275(12) 0.0087(12) 0.0078(12) 0.0317(14)
C2 0.0514(16) 0.0637(17) 0.0449(14) 0.0185(13) 0.0279(12) 0.0148(13)
C16 0.0388(13) 0.0390(14) 0.0497(15) 0.0060(12) 0.0097(11) 0.0178(11)
C15 0.0571(16) 0.0397(15) 0.0377(14) 0.0010(11) 0.0021(12) 0.0249(13)

loop_
_atom_type_symbol
_atom_type_description
_atom_type_scat_dispersion_real
_atom_type_scat_dispersion_imag
_atom_type_scat_source
C C 0.0033 0.0016 'International Tables Vol C Tables 4.2.6.8 and 6.1.1.4'
H H 0.0000 0.0000 'International Tables Vol C Tables 4.2.6.8 and 6.1.1.4'
F F 0.0171 0.0103 'International Tables Vol C Tables 4.2.6.8 and 6.1.1.4'
N N 0.0061 0.0033 'International Tables Vol C Tables 4.2.6.8 and 6.1.1.4'
O O 0.0106 0.0060 'International Tables Vol C Tables 4.2.6.8 and 6.1.1.4'

loop_
_geom_angle_atom_site_label_1
_geom_angle_atom_site_label_2
_geom_angle_atom_site_label_3
_geom_angle
_geom_angle_site_symmetry_1
_geom_angle_site_symmetry_3
_geom_angle_publ_flag
C1 O1 C4 110.60(16) . . ?
C17 N1 C4 124.35(17) . . ?
C11 N1 C4 125.20(17) . . ?
C11 N1 C17 108.42(16) . . ?
O1 C4 C3 105.51(16) . . ?
N1 C4 O1 108.48(15) . . ?
N1 C4 C3 115.48(17) . . ?
C13 C17 N1 107.54(19) . . ?
C18 C17 N1 130.41(19) . . ?
C18 C17 C13 122.03(19) . . ?
C8 C9 C10 121.0(2) . . ?
C9 C10 C5 118.2(2) . . ?
C9 C10 C11 119.3(2) . . ?
C5 C10 C11 122.4(2) . . ?
C6 C5 C10 121.2(2) . . ?
O1 C1 C2 110.36(19) . . ?
O2 C1 O1 120.5(2) . . ?
O2 C1 C2 129.2(2) . . ?
N1 C11 C10 123.27(18) . . ?
C12 C11 N1 108.33(19) . . ?
C12 C11 C10 128.2(2) . . ?
C17 C13 C12 107.13(18) . . ?
C17 C13 C14 119.0(2) . . ?
C14 C13 C12 133.9(2) . . ?
C16 C18 C17 117.5(2) . . ?
C2 C3 C4 103.75(18) . . ?
C7 C8 C9 118.4(2) . . ?
C8 C7 F1 118.2(2) . . ?
C6 C7 F1 118.7(2) . . ?
C6 C7 C8 123.0(2) . . ?
C11 C12 C13 108.6(2) . . ?
C7 C6 C5 118.2(2) . . ?
C15 C14 C13 119.3(2) . . ?
C1 C2 C3 105.14(18) . . ?
C18 C16 C15 121.4(2) . . ?
C14 C15 C16 120.8(2) . . ?

loop_
_geom_bond_atom_site_label_1
_geom_bond_atom_site_label_2
_geom_bond_distance
_geom_bond_site_symmetry_2
_geom_bond_publ_flag
O1 C4 1.465(2) . ?
O1 C1 1.352(3) . ?
F1 C7 1.366(2) . ?
O2 C1 1.204(3) . ?
N1 C4 1.434(2) . ?
N1 C17 1.403(3) . ?
N1 C11 1.401(3) . ?
C4 C3 1.523(3) . ?
C17 C13 1.399(3) . ?
C17 C18 1.389(3) . ?
C9 C10 1.390(3) . ?
C9 C8 1.388(3) . ?
C10 C5 1.392(3) . ?
C10 C11 1.467(3) . ?
C5 C6 1.388(3) . ?
C1 C2 1.493(3) . ?
C11 C12 1.364(3) . ?
C13 C12 1.427(3) . ?
C13 C14 1.403(3) . ?
C18 C16 1.386(3) . ?
C3 C2 1.514(3) . ?
C8 C7 1.366(3) . ?
C7 C6 1.361(3) . ?
C14 C15 1.375(3) . ?
C16 C15 1.391(3) . ?
